data_9000840
loop_
_publ_author_name
'Ossaka, J.'
'Hirabayashi, J.'
'Okada, K.'
'Kobayashi, R.'
'Hayashi, T.'

_publ_section_title
;
 Crystal structure of minamiite, a new mineral of the alunite group
;
_journal_name_full 'American Mineralogist'
_journal_page_first 114
_journal_page_last 119
_journal_volume 67
_journal_year 1982
_chemical_formula_sum 'Al6 Ca0.54 H12 K0.2 Na0.72 O28 S4'
_chemical_name_mineral Minamiite
_space_group_IT_number 166
_symmetry_space_group_name_Hall '-R 3 2"'
_symmetry_space_group_name_H-M 'R -3 m :H'
_cell_angle_alpha 90
_cell_angle_beta 90
_cell_angle_gamma 120
_cell_formula_units_Z 3
_cell_length_a 6.981
_cell_length_b 6.981
_cell_length_c 33.490
_cell_volume 1413.452
_exptl_crystal_density_diffrn 2.806
_cod_data_source_file cifdata.txt
_cod_data_source_block 'global_857'
_cod_original_sg_symbol_H-M 'R -3 m'
_cod_original_formula_sum 'S4 Al6 O28 K.2 Na.72 Ca.54 H12'
_cod_database_code 9000840
_database_code_amcsd 0000857

loop_
_symmetry_equiv_pos_as_xyz
x,y,z
2/3+x,1/3+y,1/3+z
1/3+x,2/3+y,2/3+z
x,x-y,z
2/3+x,1/3+x-y,1/3+z
1/3+x,2/3+x-y,2/3+z
y,x,-z
2/3+y,1/3+x,1/3-z
1/3+y,2/3+x,2/3-z
-x+y,y,z
2/3-x+y,1/3+y,1/3+z
1/3-x+y,2/3+y,2/3+z
-x,-x+y,-z
2/3-x,1/3-x+y,1/3-z
1/3-x,2/3-x+y,2/3-z
-y,-x,z
2/3-y,1/3-x,1/3+z
1/3-y,2/3-x,2/3+z
x-y,-y,-z
2/3+x-y,1/3-y,1/3-z
1/3+x-y,2/3-y,2/3-z
y,-x+y,-z
2/3+y,1/3-x+y,1/3-z
1/3+y,2/3-x+y,2/3-z
-x+y,-x,z
2/3-x+y,1/3-x,1/3+z
1/3-x+y,2/3-x,2/3+z
-x,-y,-z
2/3-x,1/3-y,1/3-z
1/3-x,2/3-y,2/3-z
-y,x-y,z
2/3-y,1/3+x-y,1/3+z
1/3-y,2/3+x-y,2/3+z
x-y,x,-z
2/3+x-y,1/3+x,1/3-z
1/3+x-y,2/3+x,2/3-z

loop_
_atom_site_aniso_label
_atom_site_aniso_U_11
_atom_site_aniso_U_22
_atom_site_aniso_U_33
_atom_site_aniso_U_12
_atom_site_aniso_U_13
_atom_site_aniso_U_23
S1 0.00190 0.00190 0.01110 0.00095 0.00000 0.00000
S2 0.01100 0.01100 0.00430 0.00550 0.00000 0.00000
Al 0.00530 0.00530 0.00930 0.00290 -0.00010 0.00010
O1 0.01660 0.01660 0.00760 0.00830 0.00000 0.00000
O2 0.00910 0.00910 0.00760 0.00455 0.00000 0.00000
O3 0.01190 0.01190 0.01030 0.00980 0.00100 -0.00100
O4 0.01160 0.01160 0.01050 0.00820 0.00050 -0.00050
O-h5 0.00780 0.00780 0.01450 0.00530 -0.00230 0.00230
O-h6 0.00350 0.00350 0.01740 -0.00100 -0.00170 0.00170

loop_
_atom_site_label
_atom_site_fract_x
_atom_site_fract_y
_atom_site_fract_z
_atom_site_occupancy
_atom_site_U_iso_or_equiv
_atom_site_type_symbol
_atom_site_attached_hydrogens
S1 0.00000 0.00000 0.84580 1.00000 ? S 0
S2 0.00000 0.00000 0.34730 1.00000 ? S 0
Al 0.50010 -0.50010 0.24960 1.00000 ? Al 0
O1 0.00000 0.00000 0.80220 1.00000 ? O 0
O2 0.00000 0.00000 0.30430 1.00000 ? O 0
O3 0.21810 -0.21810 0.02900 1.00000 ? O 0
O4 0.21830 -0.21830 0.52740 1.00000 ? O 0
O-h5 0.12680 -0.12680 0.92940 1.00000 ? O 0
O-h6 0.12390 -0.12390 0.43210 1.00000 ? O 0
K 0.00000 0.00000 0.00000 0.20000 0.03040 K 0
Na1 0.00000 0.00000 0.00000 0.44000 0.03040 Na 0
Na2 0.00000 0.00000 0.50000 0.28000 0.02406 Na 0
Ca 0.00000 0.00000 0.50000 0.54000 0.02406 Ca 0
H1 0.18000 -0.18000 0.94830 1.00000 0.03800 H 0
H2 0.18000 -0.18000 0.44770 1.00000 0.03800 H 0

loop_
_cod_changelog_entry_id
_cod_changelog_entry_author
_cod_changelog_entry_date
_cod_changelog_entry_text
1
;cod-tools version 3.8.0
Id: cif_guess_AMCSD_atom_types 9581 2023-05-17 12:35:41Z saulius
;
2023-05-18T08:39:23+03:00
;Derived atom types and hydrogen counts
from atom names that follow the AMCSD naming convention
(Wat == water, O-H == hydroxyl).
;
2
;cod-tools version 3.10.1
Id: cif_fix_AMCSD_aniso_labels 10200 2024-08-01 14:09:44Z saulius
;
2024-08-02T12:19:51+03:00
;Changed the following '_atom_site_aniso_label' values:
'Oh5' -> 'O-h5'
'Oh6' -> 'O-h6'
;

loop_
_cod_related_entry_id
_cod_related_entry_database
_cod_related_entry_code
1 AMCSD 0000857
2 AMCSD 0000858

loop_
_[local]_alternative_name_id
_[local]_alternative_name_type
_[local]_alternative_name_source
_[local]_alternative_name_source_id
_[local]_alternative_name_value
1 mineral AMCSD 0000857 "Minamiite"
2 mineral AMCSD 0000858 "Natroalunite"
